data_7205173
loop_
_publ_author_name
'Zhong, Rui-Qin'
'Zou, Ru-Qiang'
'Xu, Qiang'

_publ_section_title
;
 Solvent-induced deviation in square-grid layers of microporous Cu(ii)
 isophthalates: layer stacking and gas adsorption properties
;
_journal_issue 2
_journal_name_full CrystEngComm
_journal_page_first 577
_journal_paper_doi 10.1039/c0ce00150c
_journal_volume 13
_journal_year 2011
_chemical_formula_sum 'C21 H21 Cu2 N O10'
_chemical_formula_weight 574.49
_chemical_name_systematic
;
?
;
_space_group_IT_number 61
_symmetry_cell_setting orthorhombic
_symmetry_space_group_name_Hall '-P 2ac 2ab'
_symmetry_space_group_name_H-M 'P b c a'
_atom_sites_solution_hydrogens geom
_atom_sites_solution_primary direct
_atom_sites_solution_secondary difmap
_audit_creation_method SHELXL-97
_cell_angle_alpha 90.00
_cell_angle_beta 90.00
_cell_angle_gamma 90.00
_cell_formula_units_Z 8
_cell_length_a 18.0520(4)
_cell_length_b 13.8360(3)
_cell_length_c 19.1140(4)
_cell_measurement_reflns_used 1450
_cell_measurement_temperature 293(2)
_cell_measurement_theta_max 27.48
_cell_measurement_theta_min 2.54
_cell_volume 4774.06(18)
_computing_cell_refinement 'Rigaku RAXIS-RAPID'
_computing_data_collection 'Rigaku RAXIS-RAPID'
_computing_data_reduction 'Rigaku RAXIS-RAPID'
_computing_molecular_graphics SHELXTL
_computing_publication_material SHELXTL
_computing_structure_refinement 'SHELXL-97 (Sheldrick, 1997)'
_computing_structure_solution 'SHELXS-97 (Sheldrick, 1990)'
_diffrn_ambient_temperature 293(2)
_diffrn_measured_fraction_theta_full 0.998
_diffrn_measured_fraction_theta_max 0.998
_diffrn_measurement_device_type 'Rigaku RAXIS-RAPID'
_diffrn_measurement_method \w
_diffrn_radiation_monochromator graphite
_diffrn_radiation_source 'fine-focus sealed tube'
_diffrn_radiation_type MoK\a
_diffrn_radiation_wavelength 0.71073
_diffrn_reflns_av_R_equivalents 0.1265
_diffrn_reflns_av_sigmaI/netI 0.1622
_diffrn_reflns_limit_h_max 20
_diffrn_reflns_limit_h_min -21
_diffrn_reflns_limit_k_max 15
_diffrn_reflns_limit_k_min -16
_diffrn_reflns_limit_l_max 22
_diffrn_reflns_limit_l_min -22
_diffrn_reflns_number 31217
_diffrn_reflns_theta_full 25.20
_diffrn_reflns_theta_max 25.20
_diffrn_reflns_theta_min 3.10
_diffrn_standards_decay_% 0
_diffrn_standards_interval_time 0
_diffrn_standards_number 0
_exptl_absorpt_coefficient_mu 1.836
_exptl_absorpt_correction_T_max 1.0000
_exptl_absorpt_correction_T_min 0.8645
_exptl_absorpt_correction_type multi-scan
_exptl_absorpt_process_details
;
Higashi, T. (1995). Program for Absorption Correction.
Rigaku Corporation, Tokyo, Japan.
;
_exptl_crystal_colour blue
_exptl_crystal_density_diffrn 1.599
_exptl_crystal_density_meas ?
_exptl_crystal_density_method 'not measured'
_exptl_crystal_description block
_exptl_crystal_F_000 2336
_exptl_crystal_size_max 0.20
_exptl_crystal_size_mid 0.16
_exptl_crystal_size_min 0.14
_refine_diff_density_max 1.289
_refine_diff_density_min -2.371
_refine_diff_density_rms 0.180
_refine_ls_extinction_method none
_refine_ls_goodness_of_fit_ref 1.021
_refine_ls_hydrogen_treatment constr
_refine_ls_matrix_type full
_refine_ls_number_parameters 287
_refine_ls_number_reflns 4299
_refine_ls_number_restraints 5
_refine_ls_restrained_S_all 1.022
_refine_ls_R_factor_all 0.2341
_refine_ls_R_factor_gt 0.1322
_refine_ls_shift/su_max 0.000
_refine_ls_shift/su_mean 0.000
_refine_ls_structure_factor_coef Fsqd
_refine_ls_weighting_details 'calc w=1/[\s^2^(Fo^2^)+(0.1615P)^2^+75.3646P] where P=(Fo^2^+2Fc^2^)/3'
_refine_ls_weighting_scheme calc
_refine_ls_wR_factor_gt 0.3095
_refine_ls_wR_factor_ref 0.3843
_reflns_number_gt 1968
_reflns_number_total 4299
_reflns_threshold_expression >2sigma(I)
_cod_data_source_file C0CE00150C.TXT
_cod_data_source_block 3
_cod_depositor_comments
;
The following automatic conversions were performed:
'_refine_ls_hydrogen_treatment' value 'Constr' changed to 'constr'
according to '/home/saulius/struct/CIF-dictionaries/cif_core.dic'
dictionary named 'cif_core.dic' version 2.4.1 from 2010-06-29.

Automatic conversion script
Id: cif_fix_enum 1555 2011-01-17 13:19:09Z saulius 

The following automatic conversions were performed:

'_exptl_crystal_density_meas' value 'none' was changed to '?' - the
value is perceived as not measured.

Automatic conversion script
Id: cif_fix_values 3008 2015-01-20 13:52:24Z robertas 
;
_cod_original_sg_symbol_H-M Pbca
_cod_database_code 7205173

loop_
_symmetry_equiv_pos_as_xyz
'x, y, z'
'-x+1/2, -y, z+1/2'
'x+1/2, -y+1/2, -z'
'-x, y+1/2, -z+1/2'
'-x, -y, -z'
'x-1/2, y, -z-1/2'
'-x-1/2, y-1/2, z'
'x, -y-1/2, z-1/2'

loop_
_atom_site_label
_atom_site_type_symbol
_atom_site_fract_x
_atom_site_fract_y
_atom_site_fract_z
_atom_site_U_iso_or_equiv
_atom_site_adp_type
_atom_site_occupancy
_atom_site_symmetry_multiplicity
_atom_site_calc_flag
_atom_site_refinement_flags
_atom_site_disorder_assembly
_atom_site_disorder_group
Cu1 Cu 0.23193(12) 0.16765(15) 0.51182(11) 0.0494(7) Uani 1 1 d . . .
Cu2 Cu 0.30899(11) 0.30896(14) 0.45728(11) 0.0488(7) Uani 1 1 d . . .
C1 C 0.2594(9) 0.1174(13) 0.2948(9) 0.051(4) Uani 1 1 d . . .
C2 C 0.2684(9) 0.1657(12) 0.2343(9) 0.049(4) Uani 1 1 d . . .
H2 H 0.2819 0.2305 0.2363 0.058 Uiso 1 1 calc R . .
C3 C 0.2585(9) 0.1242(13) 0.1696(9) 0.052(4) Uani 1 1 d . . .
C4 C 0.2398(11) 0.0253(13) 0.1668(10) 0.061(5) Uani 1 1 d . . .
H4 H 0.2343 -0.0060 0.1240 0.073 Uiso 1 1 calc R . .
C5 C 0.2301(12) -0.0234(14) 0.2280(9) 0.070(6) Uani 1 1 d . . .
H5 H 0.2163 -0.0882 0.2265 0.083 Uiso 1 1 calc R . .
C6 C 0.2400(10) 0.0195(13) 0.2909(9) 0.057(5) Uani 1 1 d . . .
H6 H 0.2339 -0.0161 0.3318 0.069 Uiso 1 1 calc R . .
C7 C 0.2692(9) 0.1626(12) 0.3640(9) 0.049(4) Uani 1 1 d . . .
C8 C 0.2639(9) 0.1780(13) 0.1031(8) 0.049(4) Uani 1 1 d . . .
C9 C 0.4529(9) 0.1063(12) 0.5531(9) 0.051(4) Uani 1 1 d . . .
C10 C 0.5197(9) 0.1543(12) 0.5416(9) 0.050(4) Uani 1 1 d . . .
H10 H 0.5189 0.2132 0.5181 0.060 Uiso 1 1 calc R . .
C11 C 0.5872(9) 0.1177(12) 0.5637(9) 0.051(4) Uani 1 1 d . . .
C12 C 0.5871(9) 0.0303(14) 0.5993(10) 0.060(5) Uani 1 1 d . . .
H12 H 0.6316 0.0035 0.6142 0.072 Uiso 1 1 calc R . .
C13 C 0.5209(9) -0.0172(13) 0.6128(10) 0.060(5) Uani 1 1 d . . .
H13 H 0.5211 -0.0747 0.6380 0.072 Uiso 1 1 calc R . .
C14 C 0.4550(9) 0.0206(13) 0.5890(10) 0.062(5) Uani 1 1 d . . .
H14 H 0.4111 -0.0126 0.5975 0.074 Uiso 1 1 calc R . .
C15 C 0.3850(10) 0.1481(12) 0.5254(9) 0.050(4) Uani 1 1 d . . .
C16 C 0.6574(10) 0.1670(12) 0.5483(8) 0.047(4) Uani 1 1 d . . .
C17 C 0.4393(13) 0.3828(17) 0.3919(13) 0.096(8) Uani 1 1 d D . .
C18 C 0.5611(8) 0.3834(10) 0.3257(8) 0.050(4) Uiso 1 1 d D . .
C19 C 0.5505(9) 0.3146(11) 0.2718(8) 0.050(4) Uiso 1 1 d D . .
C20 C 0.4685(9) 0.5251(9) 0.3315(8) 0.050(4) Uiso 1 1 d D . .
C21 C 0.5041(9) 0.5956(11) 0.3744(8) 0.050(4) Uiso 1 1 d D . .
N1 N 0.4950(9) 0.4306(12) 0.3529(12) 0.116(7) Uani 1 1 d D . .
O1 O 0.2366(6) 0.1236(8) 0.4153(6) 0.054(3) Uani 1 1 d . . .
O2 O 0.3088(6) 0.2389(8) 0.3683(6) 0.053(3) Uani 1 1 d . . .
O3 O 0.2402(7) 0.2657(9) 0.1017(6) 0.060(3) Uani 1 1 d . . .
O4 O 0.2938(6) 0.1366(8) 0.0512(6) 0.055(3) Uani 1 1 d . . .
O5 O 0.3253(6) 0.1029(9) 0.5342(6) 0.059(3) Uani 1 1 d . . .
O6 O 0.3891(6) 0.2287(8) 0.4951(6) 0.053(3) Uani 1 1 d . . .
O7 O 0.6514(6) 0.2446(9) 0.5132(7) 0.062(3) Uani 1 1 d . . .
O8 O 0.7164(6) 0.1338(9) 0.5705(7) 0.057(3) Uani 1 1 d . . .
O9 O 0.3869(7) 0.4165(9) 0.4203(7) 0.068(4) Uani 1 1 d . . .
O1W O 0.1549(6) 0.0507(8) 0.5309(6) 0.062(3) Uani 1 1 d . . .
H1WA H 0.1311 0.0360 0.4959 0.075 Uiso 1 1 d R . .
H1WB H 0.1675 0.0026 0.5527 0.075 Uiso 1 1 d R . .

loop_
_atom_site_aniso_label
_atom_site_aniso_U_11
_atom_site_aniso_U_22
_atom_site_aniso_U_33
_atom_site_aniso_U_23
_atom_site_aniso_U_13
_atom_site_aniso_U_12
Cu1 0.0499(12) 0.0551(12) 0.0432(12) 0.0016(10) 0.0004(9) -0.0006(10)
Cu2 0.0503(12) 0.0557(12) 0.0404(12) 0.0014(9) 0.0005(10) -0.0008(10)
C1 0.050(10) 0.064(11) 0.038(10) 0.007(8) -0.005(8) 0.002(9)
C2 0.050(10) 0.044(9) 0.052(11) -0.009(8) -0.001(8) 0.000(8)
C3 0.052(10) 0.068(11) 0.037(10) -0.002(8) -0.009(8) 0.005(9)
C4 0.076(13) 0.064(12) 0.043(11) -0.006(9) 0.008(10) 0.000(10)
C5 0.105(16) 0.061(12) 0.043(11) -0.005(9) 0.004(11) -0.026(11)
C6 0.076(12) 0.064(12) 0.033(10) 0.003(8) 0.002(9) -0.002(10)
C7 0.049(10) 0.057(10) 0.043(10) 0.001(8) 0.007(8) 0.010(9)
C8 0.048(9) 0.063(11) 0.036(10) -0.008(8) -0.007(8) -0.012(9)
C9 0.045(9) 0.056(10) 0.051(11) -0.002(9) 0.005(8) -0.001(9)
C10 0.053(10) 0.053(10) 0.043(10) 0.004(8) -0.001(8) 0.004(8)
C11 0.050(10) 0.055(10) 0.047(11) -0.001(8) 0.003(8) -0.005(9)
C12 0.033(9) 0.076(13) 0.071(14) -0.005(11) -0.006(8) 0.000(9)
C13 0.046(10) 0.058(11) 0.077(14) 0.017(10) 0.006(9) 0.006(9)
C14 0.035(9) 0.068(12) 0.081(15) 0.008(11) 0.001(9) 0.005(9)
C15 0.051(10) 0.050(10) 0.049(11) 0.006(8) -0.001(8) 0.004(9)
C16 0.053(10) 0.062(11) 0.026(9) 0.005(8) 0.007(8) -0.005(9)
C17 0.085(17) 0.085(16) 0.12(2) 0.007(15) 0.019(16) -0.012(15)
N1 0.082(13) 0.106(17) 0.16(2) 0.010(16) 0.005(14) -0.004(13)
O1 0.068(7) 0.055(7) 0.040(7) -0.005(5) 0.002(6) -0.005(6)
O2 0.057(7) 0.058(7) 0.045(7) 0.003(5) 0.001(6) -0.013(6)
O3 0.072(8) 0.068(8) 0.039(7) 0.002(6) -0.005(6) 0.008(7)
O4 0.070(8) 0.057(7) 0.038(7) 0.003(5) 0.004(6) 0.003(6)
O5 0.053(7) 0.066(8) 0.057(8) 0.020(6) -0.008(6) 0.000(6)
O6 0.041(6) 0.067(8) 0.051(7) 0.012(6) -0.007(5) 0.001(6)
O7 0.050(7) 0.069(8) 0.067(9) 0.008(7) -0.002(6) -0.002(6)
O8 0.043(7) 0.061(7) 0.068(9) 0.010(6) -0.006(6) 0.004(6)
O9 0.054(8) 0.069(8) 0.082(10) 0.001(7) 0.014(7) -0.002(7)
O1W 0.065(7) 0.055(7) 0.066(9) 0.007(6) 0.005(6) -0.008(6)

loop_
_atom_type_symbol
_atom_type_description
_atom_type_scat_dispersion_real
_atom_type_scat_dispersion_imag
_atom_type_scat_source
C C 0.0033 0.0016 'International Tables Vol C Tables 4.2.6.8 and 6.1.1.4'
H H 0.0000 0.0000 'International Tables Vol C Tables 4.2.6.8 and 6.1.1.4'
Cu Cu 0.3201 1.2651 'International Tables Vol C Tables 4.2.6.8 and 6.1.1.4'
N N 0.0061 0.0033 'International Tables Vol C Tables 4.2.6.8 and 6.1.1.4'
O O 0.0106 0.0060 'International Tables Vol C Tables 4.2.6.8 and 6.1.1.4'

loop_
_geom_angle_atom_site_label_1
_geom_angle_atom_site_label_2
_geom_angle_atom_site_label_3
_geom_angle
_geom_angle_site_symmetry_1
_geom_angle_site_symmetry_3
_geom_angle_publ_flag
O1 Cu1 O7 89.7(5) . 3_456 ?
O1 Cu1 O3 167.9(5) . 8_566 ?
O7 Cu1 O3 88.8(5) 3_456 8_566 ?
O1 Cu1 O5 91.5(5) . . ?
O7 Cu1 O5 168.3(5) 3_456 . ?
O3 Cu1 O5 87.6(5) 8_566 . ?
O1 Cu1 O1W 87.4(5) . . ?
O7 Cu1 O1W 91.6(5) 3_456 . ?
O3 Cu1 O1W 104.7(5) 8_566 . ?
O5 Cu1 O1W 100.1(5) . . ?
O1 Cu1 Cu2 80.4(3) . . ?
O7 Cu1 Cu2 80.4(4) 3_456 . ?
O3 Cu1 Cu2 87.5(4) 8_566 . ?
O5 Cu1 Cu2 88.3(4) . . ?
O1W Cu1 Cu2 165.3(3) . . ?
O8 Cu2 O2 87.9(5) 3_456 . ?
O8 Cu2 O6 167.2(5) 3_456 . ?
O2 Cu2 O6 92.3(5) . . ?
O8 Cu2 O4 88.4(5) 3_456 8_566 ?
O2 Cu2 O4 169.3(5) . 8_566 ?
O6 Cu2 O4 89.1(5) . 8_566 ?
O8 Cu2 O9 101.0(5) 3_456 . ?
O2 Cu2 O9 93.3(5) . . ?
O6 Cu2 O9 91.7(5) . . ?
O4 Cu2 O9 97.2(5) 8_566 . ?
O8 Cu2 Cu1 87.5(4) 3_456 . ?
O2 Cu2 Cu1 88.6(3) . . ?
O6 Cu2 Cu1 79.8(3) . . ?
O4 Cu2 Cu1 81.3(3) 8_566 . ?
O9 Cu2 Cu1 171.4(4) . . ?
C2 C1 C6 117.8(16) . . ?
C2 C1 C7 123.1(16) . . ?
C6 C1 C7 119.1(15) . . ?
C1 C2 C3 123.3(17) . . ?
C1 C2 H2 118.3 . . ?
C3 C2 H2 118.3 . . ?
C2 C3 C4 118.1(16) . . ?
C2 C3 C8 123.8(16) . . ?
C4 C3 C8 118.1(15) . . ?
C5 C4 C3 118.6(17) . . ?
C5 C4 H4 120.7 . . ?
C3 C4 H4 120.7 . . ?
C6 C5 C4 122.0(18) . . ?
C6 C5 H5 119.0 . . ?
C4 C5 H5 119.0 . . ?
C5 C6 C1 120.2(17) . . ?
C5 C6 H6 119.9 . . ?
C1 C6 H6 119.9 . . ?
O1 C7 O2 124.2(15) . . ?
O1 C7 C1 117.4(16) . . ?
O2 C7 C1 118.4(15) . . ?
O4 C8 O3 123.4(16) . . ?
O4 C8 C3 118.4(16) . . ?
O3 C8 C3 118.1(15) . . ?
C14 C9 C10 117.9(16) . . ?
C14 C9 C15 123.3(16) . . ?
C10 C9 C15 118.8(15) . . ?
C11 C10 C9 122.6(16) . . ?
C11 C10 H10 118.7 . . ?
C9 C10 H10 118.7 . . ?
C10 C11 C12 117.8(15) . . ?
C10 C11 C16 121.9(16) . . ?
C12 C11 C16 120.3(16) . . ?
C11 C12 C13 120.4(16) . . ?
C11 C12 H12 119.8 . . ?
C13 C12 H12 119.8 . . ?
C14 C13 C12 120.1(17) . . ?
C14 C13 H13 119.9 . . ?
C12 C13 H13 119.9 . . ?
C9 C14 C13 121.2(17) . . ?
C9 C14 H14 119.4 . . ?
C13 C14 H14 119.4 . . ?
O5 C15 O6 123.6(15) . . ?
O5 C15 C9 118.4(15) . . ?
O6 C15 C9 118.0(16) . . ?
O8 C16 O7 124.7(15) . . ?
O8 C16 C11 120.2(15) . . ?
O7 C16 C11 115.1(16) . . ?
O9 C17 N1 129(2) . . ?
C19 C18 N1 116.7(16) . . ?
C21 C20 N1 107.8(15) . . ?
C17 N1 C20 109.6(15) . . ?
C17 N1 C18 124.1(17) . . ?
C20 N1 C18 125.0(15) . . ?
C7 O1 Cu1 128.5(11) . . ?
C7 O2 Cu2 117.8(10) . . ?
C8 O3 Cu1 119.3(11) . 8_565 ?
C8 O4 Cu2 127.0(11) . 8_565 ?
C15 O5 Cu1 118.8(10) . . ?
C15 O6 Cu2 128.8(11) . . ?
C16 O7 Cu1 126.2(11) . 3_556 ?
C16 O8 Cu2 120.1(11) . 3_556 ?
C17 O9 Cu2 113.4(13) . . ?
Cu1 O1W H1WA 112.6 . . ?
Cu1 O1W H1WB 121.0 . . ?
H1WA O1W H1WB 111.1 . . ?

loop_
_geom_bond_atom_site_label_1
_geom_bond_atom_site_label_2
_geom_bond_distance
_geom_bond_site_symmetry_2
_geom_bond_publ_flag
Cu1 O1 1.945(11) . ?
Cu1 O7 1.953(12) 3_456 ?
Cu1 O3 1.955(11) 8_566 ?
Cu1 O5 1.956(11) . ?
Cu1 O1W 2.165(11) . ?
Cu1 Cu2 2.616(3) . ?
Cu2 O8 1.923(11) 3_456 ?
Cu2 O2 1.958(11) . ?
Cu2 O6 1.962(11) . ?
Cu2 O4 1.966(11) 8_566 ?
Cu2 O9 2.166(13) . ?
C1 C2 1.35(2) . ?
C1 C6 1.40(2) . ?
C1 C7 1.47(2) . ?
C2 C3 1.37(2) . ?
C2 H2 0.9300 . ?
C3 C4 1.41(2) . ?
C3 C8 1.48(2) . ?
C4 C5 1.36(2) . ?
C4 H4 0.9300 . ?
C5 C6 1.35(2) . ?
C5 H5 0.9300 . ?
C6 H6 0.9300 . ?
C7 O1 1.264(19) . ?
C7 O2 1.279(19) . ?
C8 O4 1.266(19) . ?
C8 O3 1.29(2) . ?
C9 C14 1.37(2) . ?
C9 C10 1.39(2) . ?
C9 C15 1.46(2) . ?
C10 C11 1.39(2) . ?
C10 H10 0.9300 . ?
C11 C12 1.39(2) . ?
C11 C16 1.47(2) . ?
C12 C13 1.39(2) . ?
C12 H12 0.9300 . ?
C13 C14 1.38(2) . ?
C13 H13 0.9300 . ?
C14 H14 0.9300 . ?
C15 O5 1.256(19) . ?
C15 O6 1.259(19) . ?
C16 O8 1.236(19) . ?
C16 O7 1.270(19) . ?
C17 O9 1.19(2) . ?
C17 N1 1.417(10) . ?
C18 C19 1.416(9) . ?
C18 N1 1.455(9) . ?
C20 C21 1.427(9) . ?
C20 N1 1.451(10) . ?
O3 Cu1 1.955(11) 8_565 ?
O4 Cu2 1.966(11) 8_565 ?
O7 Cu1 1.953(12) 3_556 ?
O8 Cu2 1.923(11) 3_556 ?
O1W H1WA 0.8207 . ?
O1W H1WB 0.8172 . ?
